data_4328212
loop_
_publ_author_name
'Aur\'elie Damas'
'Barbara Ventura'
'Jamal Moussa'
'Alessandra Degli Esposti'
'Lise-Marie Chamoreau'
'Andrea Barbieri'
'Hani Amouri'

_publ_contact_author
;
  Hani Amouri
;
_publ_contact_author_email hani.amouri@upmc.fr
_publ_contact_author_fax '00 33 1 44 27 38 41'
_publ_contact_author_phone '00 33 1 44 27 30 83'
_publ_section_title
;
 Turning on Red and Near-Infrared Phosphorescence in Octahedral Complexes
 with Metalated Quinones
;
_journal_name_full 'Inorganic Chemistry'
_journal_page_first 1739
_journal_page_last 1750
_journal_paper_doi 10.1021/ic202021w
_journal_volume 51
_journal_year 2012
_chemical_formula_moiety 'C38 H35 Ir N2 O2 Ru, 2(C H2 Cl2)'
_chemical_formula_sum 'C40 H39 Cl4 Ir N2 O2 Ru'
_chemical_formula_weight 1014.80
_chemical_name_systematic
;
 ?
;
_space_group_IT_number 19
_symmetry_cell_setting orthorhombic
_symmetry_Int_Tables_number 19
_symmetry_space_group_name_Hall 'P 2ac 2ab'
_symmetry_space_group_name_H-M 'P 21 21 21'
_atom_sites_solution_hydrogens geom
_atom_sites_solution_primary direct
_atom_sites_solution_secondary difmap
_audit_creation_method SHELXL-97
_cell_angle_alpha 90.00
_cell_angle_beta 90.00
_cell_angle_gamma 90.00
_cell_formula_units_Z 4
_cell_length_a 12.5121(3)
_cell_length_b 14.5305(4)
_cell_length_c 21.4119(6)
_cell_measurement_reflns_used 9997
_cell_measurement_temperature 200(2)
_cell_measurement_theta_max 30.5
_cell_measurement_theta_min 2.87
_cell_volume 3892.83(18)
_computing_cell_refinement 'Bruker SAINT'
_computing_data_collection 'Bruker APEX2'
_computing_data_reduction 'Bruker SAINT'
_computing_molecular_graphics 'DIAMOND. Crystal Impact GbR, Bonn, Germany'
_computing_publication_material 'WinGX publication routines (Farrugia, 1999)'
_computing_structure_refinement 'SHELXL-97 (Sheldrick, 2008)'
_computing_structure_solution 'SIR92 (Giacovazzo et al, 1993)'
_diffrn_ambient_temperature 200(2)
_diffrn_measured_fraction_theta_full 0.990
_diffrn_measured_fraction_theta_max 0.990
_diffrn_measurement_device_type 'Bruker APEX-II CCD'
_diffrn_measurement_method '\f and \w scans'
_diffrn_radiation_monochromator graphite
_diffrn_radiation_source 'fine-focus sealed tube'
_diffrn_radiation_type MoK\a
_diffrn_radiation_wavelength 0.71073
_diffrn_reflns_av_R_equivalents 0.0230
_diffrn_reflns_av_sigmaI/netI 0.0471
_diffrn_reflns_limit_h_max 17
_diffrn_reflns_limit_h_min -17
_diffrn_reflns_limit_k_max 20
_diffrn_reflns_limit_k_min -20
_diffrn_reflns_limit_l_max 29
_diffrn_reflns_limit_l_min -30
_diffrn_reflns_number 38729
_diffrn_reflns_theta_full 30.53
_diffrn_reflns_theta_max 30.53
_diffrn_reflns_theta_min 2.80
_diffrn_standards_number 0
_exptl_absorpt_coefficient_mu 4.114
_exptl_absorpt_correction_T_max 0.848
_exptl_absorpt_correction_T_min 0.663
_exptl_absorpt_correction_type multi-scan
_exptl_absorpt_process_details
;
SADABS, Bruker AXS Inc., Madison, 
Wisconsin, USA. or Sheldrick, G. M. (1996)
;
_exptl_crystal_colour orange
_exptl_crystal_density_diffrn 1.732
_exptl_crystal_description needle
_exptl_crystal_F_000 1992
_exptl_crystal_size_max 0.26
_exptl_crystal_size_mid 0.04
_exptl_crystal_size_min 0.04
_refine_diff_density_max 0.880
_refine_diff_density_min -0.707
_refine_diff_density_rms 0.101
_refine_ls_abs_structure_details 'Flack H D (1983), Acta Cryst. A39, 876-881,5171 Friedel pairs'
_refine_ls_abs_structure_Flack -0.005(3)
_refine_ls_extinction_method none
_refine_ls_goodness_of_fit_ref 1.013
_refine_ls_hydrogen_treatment constr
_refine_ls_matrix_type full
_refine_ls_number_parameters 456
_refine_ls_number_reflns 11659
_refine_ls_number_restraints 0
_refine_ls_restrained_S_all 1.013
_refine_ls_R_factor_all 0.0287
_refine_ls_R_factor_gt 0.0232
_refine_ls_shift/su_max 0.001
_refine_ls_shift/su_mean 0.000
_refine_ls_structure_factor_coef Fsqd
_refine_ls_weighting_details 'calc w=1/[\s^2^(Fo^2^)+(0.0205P)^2^+0.0000P] where P=(Fo^2^+2Fc^2^)/3'
_refine_ls_weighting_scheme calc
_refine_ls_wR_factor_gt 0.0582
_refine_ls_wR_factor_ref 0.0600
_reflns_number_gt 10538
_reflns_number_total 11659
_reflns_threshold_expression >2\s(I)
_cod_data_source_file ic202021w_si_002_2.cif
_cod_data_source_block mra80_0m
_cod_database_code 4328212

loop_
_symmetry_equiv_pos_as_xyz
'x, y, z'
'-x+1/2, -y, z+1/2'
'x+1/2, -y+1/2, -z'
'-x, y+1/2, -z+1/2'

loop_
_atom_site_label
_atom_site_type_symbol
_atom_site_fract_x
_atom_site_fract_y
_atom_site_fract_z
_atom_site_U_iso_or_equiv
_atom_site_adp_type
_atom_site_occupancy
_atom_site_symmetry_multiplicity
_atom_site_calc_flag
_atom_site_refinement_flags
Ir1 Ir 0.190667(9) 0.618318(8) 0.124368(5) 0.02309(3) Uani 1 1 d .
Ru1 Ru -0.125934(19) 0.600820(17) 0.249216(13) 0.02466(5) Uani 1 1 d .
O1 O 0.12911(17) 0.65741(17) 0.21492(10) 0.0274(5) Uani 1 1 d .
O2 O 0.05157(18) 0.53072(16) 0.13330(11) 0.0292(5) Uani 1 1 d .
N1 N 0.2821(2) 0.51649(19) 0.16181(14) 0.0272(6) Uani 1 1 d .
N2 N 0.1105(2) 0.7189(2) 0.07941(12) 0.0271(6) Uani 1 1 d .
C1 C 0.2975(3) 0.5031(2) 0.22383(17) 0.0323(7) Uani 1 1 d .
H1 H 0.2645 0.5432 0.2530 0.039 Uiso 1 1 calc R
C2 C 0.3607(3) 0.4317(3) 0.2450(2) 0.0424(9) Uani 1 1 d .
H2 H 0.3712 0.4240 0.2886 0.051 Uiso 1 1 calc R
C3 C 0.4084(3) 0.3722(3) 0.2044(2) 0.0445(9) Uani 1 1 d .
H3 H 0.4495 0.3218 0.2192 0.053 Uiso 1 1 calc R
C4 C 0.3952(3) 0.3873(3) 0.1415(2) 0.0466(10) Uani 1 1 d .
H4 H 0.4313 0.3491 0.1123 0.056 Uiso 1 1 calc R
C5 C 0.3291(2) 0.4585(2) 0.11980(19) 0.0340(7) Uani 1 1 d .
C6 C 0.3046(3) 0.4809(3) 0.05541(17) 0.0356(7) Uani 1 1 d .
C7 C 0.3375(4) 0.4258(3) 0.0047(2) 0.0549(12) Uani 1 1 d .
H7 H 0.3774 0.3713 0.0122 0.066 Uiso 1 1 calc R
C8 C 0.3127(5) 0.4501(4) -0.0547(2) 0.0663(14) Uani 1 1 d .
H8 H 0.3354 0.4130 -0.0887 0.080 Uiso 1 1 calc R
C9 C 0.2534(4) 0.5300(4) -0.0654(2) 0.0591(13) Uani 1 1 d .
H9 H 0.2357 0.5471 -0.1070 0.071 Uiso 1 1 calc R
C10 C 0.2202(3) 0.5846(3) -0.01604(17) 0.0415(9) Uani 1 1 d .
H10 H 0.1810 0.6393 -0.0243 0.050 Uiso 1 1 calc R
C11 C 0.2435(3) 0.5605(3) 0.04646(16) 0.0309(7) Uani 1 1 d .
C12 C 0.0134(3) 0.7070(3) 0.05253(16) 0.0347(8) Uani 1 1 d .
H12 H -0.0220 0.6495 0.0569 0.042 Uiso 1 1 calc R
C13 C -0.0349(3) 0.7756(3) 0.01925(18) 0.0418(9) Uani 1 1 d .
H13 H -0.1026 0.7653 0.0004 0.050 Uiso 1 1 calc R
C14 C 0.0144(3) 0.8592(3) 0.01321(18) 0.0434(10) Uani 1 1 d .
H14 H -0.0195 0.9077 -0.0090 0.052 Uiso 1 1 calc R
C15 C 0.1147(3) 0.8723(3) 0.03989(16) 0.0381(8) Uani 1 1 d .
H15 H 0.1500 0.9299 0.0360 0.046 Uiso 1 1 calc R
C16 C 0.1625(3) 0.8008(2) 0.07221(16) 0.0283(7) Uani 1 1 d .
C17 C 0.2705(3) 0.8006(2) 0.09854(15) 0.0286(7) Uani 1 1 d .
C18 C 0.3382(3) 0.8768(3) 0.09696(18) 0.0400(8) Uani 1 1 d .
H18 H 0.3138 0.9334 0.0800 0.048 Uiso 1 1 calc R
C19 C 0.4419(3) 0.8693(3) 0.1204(2) 0.0452(9) Uani 1 1 d .
H19 H 0.4883 0.9211 0.1205 0.054 Uiso 1 1 calc R
C20 C 0.4765(3) 0.7848(3) 0.14379(18) 0.0381(9) Uani 1 1 d .
H20 H 0.5475 0.7790 0.1589 0.046 Uiso 1 1 calc R
C21 C 0.4093(3) 0.7093(3) 0.14536(16) 0.0321(7) Uani 1 1 d .
H21 H 0.4352 0.6529 0.1618 0.038 Uiso 1 1 calc R
C22 C 0.3047(2) 0.7139(2) 0.12344(15) 0.0243(5) Uani 1 1 d .
C23 C 0.0608(2) 0.5953(2) 0.23436(14) 0.0245(6) Uani 1 1 d .
C24 C 0.0178(2) 0.5298(2) 0.19045(16) 0.0264(7) Uani 1 1 d .
C25 C -0.0629(3) 0.4677(2) 0.21198(19) 0.0339(8) Uani 1 1 d .
H25 H -0.1004 0.4310 0.1826 0.041 Uiso 1 1 calc R
C26 C -0.0881(3) 0.4599(3) 0.2763(2) 0.0396(9) Uani 1 1 d .
H26 H -0.1362 0.4136 0.2901 0.048 Uiso 1 1 calc R
C27 C -0.0430(3) 0.5195(3) 0.3189(2) 0.0423(10) Uani 1 1 d .
H27 H -0.0590 0.5135 0.3621 0.051 Uiso 1 1 calc R
C28 C 0.0272(3) 0.5897(3) 0.29823(16) 0.0326(8) Uani 1 1 d .
H28 H 0.0526 0.6339 0.3273 0.039 Uiso 1 1 calc R
C29 C -0.1778(3) 0.7352(2) 0.21448(17) 0.0301(7) Uani 1 1 d .
C30 C -0.2436(3) 0.6651(3) 0.18782(16) 0.0314(7) Uani 1 1 d .
C31 C -0.2965(2) 0.6178(2) 0.23713(17) 0.0331(7) Uani 1 1 d .
C32 C -0.2651(3) 0.6592(2) 0.29491(17) 0.0310(7) Uani 1 1 d .
C33 C -0.1891(3) 0.7318(2) 0.28040(16) 0.0300(7) Uani 1 1 d .
C34 C -0.1101(3) 0.8029(3) 0.1812(2) 0.0437(9) Uani 1 1 d .
H34A H -0.1263 0.8649 0.1963 0.066 Uiso 1 1 calc R
H34B H -0.1245 0.7994 0.1362 0.066 Uiso 1 1 calc R
H34C H -0.0346 0.7890 0.1889 0.066 Uiso 1 1 calc R
C35 C -0.2600(3) 0.6454(3) 0.11923(19) 0.0477(9) Uani 1 1 d .
H35A H -0.3263 0.6746 0.1051 0.072 Uiso 1 1 calc R
H35B H -0.2646 0.5788 0.1127 0.072 Uiso 1 1 calc R
H35C H -0.1996 0.6701 0.0954 0.072 Uiso 1 1 calc R
C36 C -0.3774(3) 0.5424(3) 0.2319(2) 0.0498(11) Uani 1 1 d .
H36A H -0.3689 0.4998 0.2670 0.075 Uiso 1 1 calc R
H36B H -0.3668 0.5092 0.1926 0.075 Uiso 1 1 calc R
H36C H -0.4494 0.5689 0.2328 0.075 Uiso 1 1 calc R
C37 C -0.3046(3) 0.6357(3) 0.35927(19) 0.0444(9) Uani 1 1 d .
H37A H -0.3680 0.6727 0.3688 0.067 Uiso 1 1 calc R
H37B H -0.2485 0.6489 0.3899 0.067 Uiso 1 1 calc R
H37C H -0.3232 0.5702 0.3610 0.067 Uiso 1 1 calc R
C38 C -0.1350(3) 0.7942(3) 0.32573(19) 0.0422(9) Uani 1 1 d .
H38A H -0.0580 0.7947 0.3174 0.063 Uiso 1 1 calc R
H38B H -0.1479 0.7722 0.3683 0.063 Uiso 1 1 calc R
H38C H -0.1635 0.8566 0.3212 0.063 Uiso 1 1 calc R
Cl1 Cl 0.2471(2) 0.8037(2) 0.36422(12) 0.1498(11) Uani 1 1 d .
Cl2 Cl 0.40312(13) 0.67518(13) 0.32173(9) 0.0887(5) Uani 1 1 d .
C39 C 0.3056(5) 0.7585(4) 0.3002(3) 0.0721(16) Uani 1 1 d .
H39A H 0.3401 0.8081 0.2758 0.087 Uiso 1 1 calc R
H39B H 0.2506 0.7292 0.2735 0.087 Uiso 1 1 calc R
Cl3 Cl 0.4578(3) 0.7202(2) 0.50598(14) 0.1773(14) Uani 1 1 d .
Cl4 Cl 0.6016(4) 0.5689(3) 0.51252(16) 0.2123(19) Uani 1 1 d .
C40 C 0.4698(7) 0.6046(7) 0.5192(4) 0.129(4) Uani 1 1 d .
H40A H 0.4253 0.5706 0.4887 0.155 Uiso 1 1 calc R
H40B H 0.4431 0.5900 0.5616 0.155 Uiso 1 1 calc R

loop_
_atom_site_aniso_label
_atom_site_aniso_U_11
_atom_site_aniso_U_22
_atom_site_aniso_U_33
_atom_site_aniso_U_23
_atom_site_aniso_U_13
_atom_site_aniso_U_12
Ir1 0.02122(5) 0.02598(5) 0.02207(5) -0.00017(5) -0.00018(5) -0.00099(4)
Ru1 0.02131(11) 0.02323(12) 0.02944(12) 0.00421(10) 0.00218(10) 0.00097(8)
O1 0.0243(11) 0.0319(12) 0.0261(11) -0.0032(9) 0.0027(9) -0.0028(9)
O2 0.0294(11) 0.0288(11) 0.0294(12) -0.0055(10) 0.0017(10) -0.0050(9)
N1 0.0243(14) 0.0227(13) 0.0345(15) 0.0009(11) 0.0019(11) -0.0021(10)
N2 0.0256(13) 0.0346(15) 0.0211(13) -0.0030(11) 0.0015(11) 0.0037(11)
C1 0.0295(17) 0.0333(17) 0.0341(17) 0.0031(14) -0.0006(15) -0.0007(14)
C2 0.0356(19) 0.046(2) 0.045(2) 0.0134(19) -0.0064(18) 0.0049(16)
C3 0.0312(17) 0.039(2) 0.064(3) 0.014(2) 0.0048(17) 0.0109(16)
C4 0.0345(18) 0.0332(19) 0.072(3) -0.0026(19) 0.0157(18) 0.0048(15)
C5 0.0301(16) 0.0270(15) 0.045(2) 0.0019(15) 0.0155(16) -0.0039(11)
C6 0.0324(17) 0.0386(19) 0.0358(18) -0.0064(14) 0.0105(17) -0.0074(16)
C7 0.059(3) 0.049(3) 0.056(3) -0.009(2) 0.023(2) 0.000(2)
C8 0.073(3) 0.075(4) 0.051(3) -0.021(2) 0.029(3) -0.006(3)
C9 0.060(3) 0.083(4) 0.034(2) -0.015(2) 0.013(2) -0.019(3)
C10 0.045(2) 0.050(2) 0.0290(18) 0.0001(16) 0.0058(15) -0.0133(17)
C11 0.0274(16) 0.0351(18) 0.0301(16) -0.0033(14) 0.0048(14) -0.0082(13)
C12 0.0289(17) 0.046(2) 0.0296(17) -0.0015(15) -0.0044(14) -0.0043(15)
C13 0.0341(19) 0.058(3) 0.0333(19) 0.0019(18) -0.0064(15) 0.0077(18)
C14 0.042(2) 0.056(3) 0.0327(18) 0.0046(17) -0.0037(16) 0.0217(18)
C15 0.048(2) 0.0310(19) 0.0356(18) 0.0015(15) 0.0036(16) 0.0068(16)
C16 0.0283(16) 0.0312(17) 0.0253(15) -0.0029(13) 0.0029(12) 0.0066(12)
C17 0.0313(16) 0.0284(17) 0.0262(15) -0.0055(13) -0.0013(13) 0.0006(13)
C18 0.045(2) 0.0299(18) 0.045(2) -0.0034(16) 0.0016(16) -0.0008(15)
C19 0.0404(19) 0.039(2) 0.056(2) -0.008(2) -0.0028(19) -0.0162(15)
C20 0.0261(17) 0.049(2) 0.039(2) -0.0085(17) -0.0051(14) -0.0053(15)
C21 0.0297(17) 0.0351(19) 0.0314(17) 0.0022(14) -0.0001(13) -0.0006(13)
C22 0.0253(13) 0.0272(13) 0.0205(12) -0.0021(12) 0.0049(15) -0.0001(11)
C23 0.0181(13) 0.0287(16) 0.0268(15) 0.0015(12) -0.0018(11) 0.0041(11)
C24 0.0228(15) 0.0233(15) 0.0332(17) 0.0022(13) 0.0024(13) 0.0023(11)
C25 0.0311(17) 0.0230(16) 0.048(2) 0.0011(15) 0.0061(16) 0.0021(13)
C26 0.0361(19) 0.0321(19) 0.051(2) 0.0165(17) 0.0135(17) 0.0054(15)
C27 0.036(2) 0.051(2) 0.040(2) 0.0194(18) 0.0083(17) 0.0135(17)
C28 0.0251(16) 0.045(2) 0.0282(16) 0.0055(15) -0.0019(13) 0.0072(14)
C29 0.0276(16) 0.0254(16) 0.0371(18) 0.0077(13) 0.0068(15) 0.0036(13)
C30 0.0252(16) 0.0354(19) 0.0337(17) 0.0043(14) -0.0023(14) 0.0029(13)
C31 0.0205(14) 0.0312(16) 0.0476(19) 0.0046(15) -0.0004(13) -0.0013(13)
C32 0.0268(15) 0.0282(17) 0.0380(18) 0.0041(14) 0.0058(14) 0.0025(13)
C33 0.0299(16) 0.0238(15) 0.0363(17) -0.0003(12) 0.0041(16) 0.0066(14)
C34 0.055(2) 0.0247(18) 0.052(2) 0.0091(17) 0.010(2) -0.0053(16)
C35 0.044(2) 0.059(3) 0.040(2) -0.001(2) -0.0126(19) -0.0011(18)
C36 0.0317(19) 0.049(3) 0.068(3) 0.006(2) -0.003(2) -0.0102(18)
C37 0.0400(19) 0.042(2) 0.051(2) 0.0114(16) 0.0200(18) 0.0038(17)
C38 0.047(2) 0.035(2) 0.044(2) -0.0057(17) 0.0058(19) -0.0017(17)
Cl1 0.188(2) 0.142(2) 0.1201(17) -0.0234(16) -0.0287(18) 0.097(2)
Cl2 0.0775(10) 0.0752(11) 0.1135(13) -0.0137(9) -0.0125(9) 0.0014(8)
C39 0.061(3) 0.080(4) 0.076(4) 0.006(3) -0.018(3) -0.011(3)
Cl3 0.254(4) 0.143(3) 0.134(2) 0.063(2) 0.044(2) -0.044(3)
Cl4 0.284(4) 0.192(4) 0.161(3) 0.025(2) 0.140(3) 0.038(3)
C40 0.148(8) 0.154(9) 0.086(5) -0.017(5) 0.019(5) -0.099(7)

loop_
_atom_type_symbol
_atom_type_description
_atom_type_scat_dispersion_real
_atom_type_scat_dispersion_imag
_atom_type_scat_source
C C 0.0033 0.0016 'International Tables Vol C Tables 4.2.6.8 and 6.1.1.4'
H H 0.0000 0.0000 'International Tables Vol C Tables 4.2.6.8 and 6.1.1.4'
N N 0.0061 0.0033 'International Tables Vol C Tables 4.2.6.8 and 6.1.1.4'
O O 0.0106 0.0060 'International Tables Vol C Tables 4.2.6.8 and 6.1.1.4'
Cl Cl 0.1484 0.1585 'International Tables Vol C Tables 4.2.6.8 and 6.1.1.4'
Ru Ru -1.2594 0.8363 'International Tables Vol C Tables 4.2.6.8 and 6.1.1.4'
Ir Ir -1.4442 7.9887 'International Tables Vol C Tables 4.2.6.8 and 6.1.1.4'

loop_
_geom_angle_atom_site_label_1
_geom_angle_atom_site_label_2
_geom_angle_atom_site_label_3
_geom_angle
C11 Ir1 C22 92.74(13)
C11 Ir1 N2 94.09(13)
C22 Ir1 N2 81.18(12)
C11 Ir1 N1 80.55(14)
C22 Ir1 N1 96.21(11)
N2 Ir1 N1 173.95(11)
C11 Ir1 O1 170.15(12)
C22 Ir1 O1 94.65(11)
N2 Ir1 O1 93.47(10)
N1 Ir1 O1 92.18(10)
C11 Ir1 O2 95.37(11)
C22 Ir1 O2 170.80(10)
N2 Ir1 O2 93.90(10)
N1 Ir1 O2 89.41(10)
O1 Ir1 O2 77.81(9)
C31 Ru1 C33 64.98(14)
C31 Ru1 C27 128.07(14)
C33 Ru1 C27 116.20(16)
C31 Ru1 C32 38.56(14)
C33 Ru1 C32 39.18(13)
C27 Ru1 C32 106.68(14)
C31 Ru1 C26 110.66(14)
C33 Ru1 C26 145.33(14)
C27 Ru1 C26 36.96(17)
C32 Ru1 C26 114.93(14)
C31 Ru1 C30 38.23(13)
C33 Ru1 C30 64.14(14)
C27 Ru1 C30 166.01(14)
C32 Ru1 C30 64.11(13)
C26 Ru1 C30 135.10(15)
C31 Ru1 C29 64.22(13)
C33 Ru1 C29 38.05(12)
C27 Ru1 C29 149.60(17)
C32 Ru1 C29 64.30(13)
C26 Ru1 C29 173.22(15)
C30 Ru1 C29 38.14(14)
C31 Ru1 C28 158.18(13)
C33 Ru1 C28 103.68(14)
C27 Ru1 C28 37.93(14)
C32 Ru1 C28 120.99(14)
C26 Ru1 C28 67.24(15)
C30 Ru1 C28 155.47(14)
C29 Ru1 C28 119.24(14)
C31 Ru1 C25 113.82(14)
C33 Ru1 C25 177.04(14)
C27 Ru1 C25 66.73(16)
C32 Ru1 C25 141.46(13)
C26 Ru1 C25 37.42(14)
C30 Ru1 C25 113.15(14)
C29 Ru1 C25 139.06(14)
C28 Ru1 C25 78.36(14)
C31 Ru1 C23 164.68(12)
C33 Ru1 C23 115.63(13)
C27 Ru1 C23 66.43(13)
C32 Ru1 C23 150.30(13)
C26 Ru1 C23 77.82(13)
C30 Ru1 C23 126.93(12)
C29 Ru1 C23 106.15(12)
C28 Ru1 C23 36.47(11)
C25 Ru1 C23 64.74(12)
C31 Ru1 C24 135.86(13)
C33 Ru1 C24 143.54(12)
C27 Ru1 C24 76.71(13)
C32 Ru1 C24 174.40(13)
C26 Ru1 C24 64.99(13)
C30 Ru1 C24 111.68(12)
C29 Ru1 C24 115.05(12)
C28 Ru1 C24 64.44(12)
C25 Ru1 C24 35.43(12)
C23 Ru1 C24 35.06(11)
C23 O1 Ir1 109.65(19)
C24 O2 Ir1 110.6(2)
C1 N1 C5 119.6(3)
C1 N1 Ir1 124.8(2)
C5 N1 Ir1 115.6(2)
C12 N2 C16 119.4(3)
C12 N2 Ir1 123.8(3)
C16 N2 Ir1 116.6(2)
N1 C1 C2 120.7(4)
N1 C1 H1 119.6
C2 C1 H1 119.6
C3 C2 C1 121.2(4)
C3 C2 H2 119.4
C1 C2 H2 119.4
C2 C3 C4 118.1(4)
C2 C3 H3 121.0
C4 C3 H3 121.0
C3 C4 C5 120.8(4)
C3 C4 H4 119.6
C5 C4 H4 119.6
N1 C5 C4 119.4(4)
N1 C5 C6 113.4(3)
C4 C5 C6 127.2(4)
C11 C6 C7 121.5(4)
C11 C6 C5 115.5(3)
C7 C6 C5 122.9(4)
C8 C7 C6 120.5(5)
C8 C7 H7 119.7
C6 C7 H7 119.7
C7 C8 C9 119.5(4)
C7 C8 H8 120.3
C9 C8 H8 120.3
C10 C9 C8 120.6(5)
C10 C9 H9 119.7
C8 C9 H9 119.7
C9 C10 C11 121.2(5)
C9 C10 H10 119.4
C11 C10 H10 119.4
C6 C11 C10 116.6(3)
C6 C11 Ir1 114.7(3)
C10 C11 Ir1 128.5(3)
N2 C12 C13 121.7(4)
N2 C12 H12 119.2
C13 C12 H12 119.2
C12 C13 C14 119.8(4)
C12 C13 H13 120.1
C14 C13 H13 120.1
C13 C14 C15 119.3(4)
C13 C14 H14 120.3
C15 C14 H14 120.3
C16 C15 C14 119.4(4)
C16 C15 H15 120.3
C14 C15 H15 120.3
N2 C16 C15 120.3(3)
N2 C16 C17 113.3(3)
C15 C16 C17 126.3(3)
C18 C17 C22 121.7(3)
C18 C17 C16 123.4(3)
C22 C17 C16 114.8(3)
C17 C18 C19 119.6(4)
C17 C18 H18 120.2
C19 C18 H18 120.2
C18 C19 C20 119.0(3)
C18 C19 H19 120.5
C20 C19 H19 120.5
C21 C20 C19 121.2(3)
C21 C20 H20 119.4
C19 C20 H20 119.4
C20 C21 C22 121.7(3)
C20 C21 H21 119.1
C22 C21 H21 119.1
C21 C22 C17 116.6(3)
C21 C22 Ir1 129.6(2)
C17 C22 Ir1 113.8(2)
O1 C23 C28 122.3(3)
O1 C23 C24 119.4(3)
C28 C23 C24 118.3(3)
O1 C23 Ru1 131.7(2)
C28 C23 Ru1 65.36(17)
C24 C23 Ru1 74.95(17)
O2 C24 C25 122.8(3)
O2 C24 C23 119.1(3)
C25 C24 C23 118.0(3)
O2 C24 Ru1 136.7(2)
C25 C24 Ru1 65.03(18)
C23 C24 Ru1 69.99(17)
C26 C25 C24 121.4(4)
C26 C25 Ru1 69.2(2)
C24 C25 Ru1 79.5(2)
C26 C25 H25 119.3
C24 C25 H25 119.3
Ru1 C25 H25 123.3
C27 C26 C25 120.1(4)
C27 C26 Ru1 71.0(2)
C25 C26 Ru1 73.4(2)
C27 C26 H26 120.0
C25 C26 H26 120.0
Ru1 C26 H26 127.7
C26 C27 C28 120.0(4)
C26 C27 Ru1 72.0(2)
C28 C27 Ru1 71.9(2)
C26 C27 H27 120.0
C28 C27 H27 120.0
Ru1 C27 H27 128.2
C27 C28 C23 121.4(4)
C27 C28 Ru1 70.1(2)
C23 C28 Ru1 78.17(19)
C27 C28 H28 119.3
C23 C28 H28 119.3
Ru1 C28 H28 123.8
C33 C29 C30 108.4(3)
C33 C29 C34 124.0(4)
C30 C29 C34 127.6(3)
C33 C29 Ru1 70.18(19)
C30 C29 Ru1 70.77(19)
C34 C29 Ru1 125.9(3)
C31 C30 C29 108.4(3)
C31 C30 C35 124.5(3)
C29 C30 C35 127.0(3)
C31 C30 Ru1 70.15(18)
C29 C30 Ru1 71.09(19)
C35 C30 Ru1 126.6(3)
C30 C31 C32 108.1(3)
C30 C31 C36 127.8(4)
C32 C31 C36 123.9(3)
C30 C31 Ru1 71.62(18)
C32 C31 Ru1 70.95(18)
C36 C31 Ru1 126.4(3)
C31 C32 C33 107.5(3)
C31 C32 C37 127.3(3)
C33 C32 C37 125.1(3)
C31 C32 Ru1 70.50(18)
C33 C32 Ru1 70.29(18)
C37 C32 Ru1 126.1(3)
C29 C33 C32 107.6(3)
C29 C33 C38 125.6(3)
C32 C33 C38 126.8(3)
C29 C33 Ru1 71.77(19)
C32 C33 Ru1 70.53(18)
C38 C33 Ru1 124.7(3)
C29 C34 H34A 109.5
C29 C34 H34B 109.5
H34A C34 H34B 109.5
C29 C34 H34C 109.5
H34A C34 H34C 109.5
H34B C34 H34C 109.5
C30 C35 H35A 109.5
C30 C35 H35B 109.5
H35A C35 H35B 109.5
C30 C35 H35C 109.5
H35A C35 H35C 109.5
H35B C35 H35C 109.5
C31 C36 H36A 109.5
C31 C36 H36B 109.5
H36A C36 H36B 109.5
C31 C36 H36C 109.5
H36A C36 H36C 109.5
H36B C36 H36C 109.5
C32 C37 H37A 109.5
C32 C37 H37B 109.5
H37A C37 H37B 109.5
C32 C37 H37C 109.5
H37A C37 H37C 109.5
H37B C37 H37C 109.5
C33 C38 H38A 109.5
C33 C38 H38B 109.5
H38A C38 H38B 109.5
C33 C38 H38C 109.5
H38A C38 H38C 109.5
H38B C38 H38C 109.5
Cl1 C39 Cl2 110.6(3)
Cl1 C39 H39A 109.5
Cl2 C39 H39A 109.5
Cl1 C39 H39B 109.5
Cl2 C39 H39B 109.5
H39A C39 H39B 108.1
Cl3 C40 Cl4 111.3(4)
Cl3 C40 H40A 109.4
Cl4 C40 H40A 109.4
Cl3 C40 H40B 109.4
Cl4 C40 H40B 109.4
H40A C40 H40B 108.0

loop_
_geom_bond_atom_site_label_1
_geom_bond_atom_site_label_2
_geom_bond_distance
Ir1 C11 1.981(3)
Ir1 C22 1.992(3)
Ir1 N2 2.017(3)
Ir1 N1 2.035(3)
Ir1 O1 2.162(2)
Ir1 O2 2.165(2)
Ru1 C31 2.164(3)
Ru1 C33 2.167(3)
Ru1 C27 2.168(4)
Ru1 C32 2.170(3)
Ru1 C26 2.180(4)
Ru1 C30 2.183(3)
Ru1 C29 2.187(3)
Ru1 C28 2.191(3)
Ru1 C25 2.235(4)
Ru1 C23 2.359(3)
Ru1 C24 2.425(3)
O1 C23 1.310(4)
O2 C24 1.295(4)
N1 C1 1.356(5)
N1 C5 1.366(4)
N2 C12 1.355(4)
N2 C16 1.366(5)
C1 C2 1.380(5)
C1 H1 0.9500
C2 C3 1.363(6)
C2 H2 0.9500
C3 C4 1.375(6)
C3 H3 0.9500
C4 C5 1.403(5)
C4 H4 0.9500
C5 C6 1.449(5)
C6 C11 1.400(5)
C6 C7 1.410(6)
C7 C8 1.355(7)
C7 H7 0.9500
C8 C9 1.397(8)
C8 H8 0.9500
C9 C10 1.386(6)
C9 H9 0.9500
C10 C11 1.414(5)
C10 H10 0.9500
C12 C13 1.367(6)
C12 H12 0.9500
C13 C14 1.368(6)
C13 H13 0.9500
C14 C15 1.392(6)
C14 H14 0.9500
C15 C16 1.385(5)
C15 H15 0.9500
C16 C17 1.464(5)
C17 C18 1.393(5)
C17 C22 1.433(5)
C18 C19 1.396(5)
C18 H18 0.9500
C19 C20 1.396(6)
C19 H19 0.9500
C20 C21 1.381(5)
C20 H20 0.9500
C21 C22 1.392(4)
C21 H21 0.9500
C23 C28 1.433(5)
C23 C24 1.443(5)
C24 C25 1.430(5)
C25 C26 1.417(5)
C25 H25 0.9500
C26 C27 1.378(6)
C26 H26 0.9500
C27 C28 1.417(5)
C27 H27 0.9500
C28 H28 0.9500
C29 C33 1.419(5)
C29 C30 1.428(5)
C29 C34 1.482(5)
C30 C31 1.424(5)
C30 C35 1.510(5)
C31 C32 1.431(5)
C31 C36 1.495(5)
C32 C33 1.454(5)
C32 C37 1.503(5)
C33 C38 1.491(5)
C34 H34A 0.9800
C34 H34B 0.9800
C34 H34C 0.9800
C35 H35A 0.9800
C35 H35B 0.9800
C35 H35C 0.9800
C36 H36A 0.9800
C36 H36B 0.9800
C36 H36C 0.9800
C37 H37A 0.9800
C37 H37B 0.9800
C37 H37C 0.9800
C38 H38A 0.9800
C38 H38B 0.9800
C38 H38C 0.9800
Cl1 C39 1.687(7)
Cl2 C39 1.779(6)
C39 H39A 0.9900
C39 H39B 0.9900
Cl3 C40 1.711(10)
Cl4 C40 1.734(10)
C40 H40A 0.9900
C40 H40B 0.9900
